data_4086581
loop_
_publ_author_name
'Bayram, Melike'
'Naglav, Dominik'
'W\"olper, Christoph'
'Schulz, Stephan'

_publ_contact_author
;
         Prof. Dr. Schulz, Stephan
         Fachbereich Chemie der
         Universit\"at Duisburg-Essen
         Campus Essen, Universit\"atsstr. 7
         D-45141 Essen, Germany
;
_publ_section_title
;
 Synthesis and Structure of Bis(diphenylphosphinimino)methanide and
 Bis(diphenylphosphinimino)methanediide Beryllium Complexes
;
_journal_issue 14
_journal_name_full Organometallics
_journal_page_first 2378
_journal_paper_doi 10.1021/acs.organomet.6b00380
_journal_volume 35
_journal_year 2016
_chemical_formula_sum 'C41 H40 Be2 N2 P2'
_chemical_formula_weight 640.71
_space_group_crystal_system orthorhombic
_space_group_IT_number 61
_space_group_name_Hall '-P 2ac 2ab'
_space_group_name_H-M_alt 'P b c a'
_symmetry_space_group_name_Hall '-P 2ac 2ab'
_symmetry_space_group_name_H-M 'P b c a'
_atom_sites_solution_hydrogens geom
_atom_sites_solution_primary direct
_atom_sites_solution_secondary difmap
_audit_creation_method SHELXL-2014/7
_cell_angle_alpha 90
_cell_angle_beta 90
_cell_angle_gamma 90
_cell_formula_units_Z 8
_cell_length_a 19.0777(16)
_cell_length_b 17.7914(14)
_cell_length_c 20.5506(17)
_cell_measurement_reflns_used 9857
_cell_measurement_temperature 100(1)
_cell_measurement_theta_max 27.86
_cell_measurement_theta_min 2.25
_cell_volume 6975.3(10)
_computing_cell_refinement 'BRUKER D8 KAPPA APEX 2 (3.0-2009)'
_computing_data_collection 'BRUKER D8 KAPPA APEX 2 (3.0-2009)'
_computing_data_reduction 'BRUKER D8 KAPPA APEX 2 (3.0-2009)'
_computing_molecular_graphics 'BRUKER AXS SHELXTL (c) 2008 / Vers. 2008/4'
_computing_publication_material 'BRUKER AXS SHELXTL (c) 2008 / Vers. 2008/4'
_computing_structure_refinement 'SHELXL-2014/7 (Sheldrick, 2014)'
_computing_structure_solution 'BRUKER D8 KAPPA APEX 2 (3.0-2009)'
_diffrn_ambient_temperature 100(1)
_diffrn_detector_area_resol_mean 512
_diffrn_measured_fraction_theta_full 1.000
_diffrn_measured_fraction_theta_max 0.957
_diffrn_measurement_device_type
; 
 Bruker D8 KAPPA series II with APEX II area detector system
;
_diffrn_measurement_method
;
 Data collection strategy APEX 2/COSMO
;
_diffrn_radiation_monochromator 'Triumph Goebel mirror'
_diffrn_radiation_source 'fine-focus sealed tube'
_diffrn_radiation_type MoK\a
_diffrn_radiation_wavelength 0.71073
_diffrn_reflns_av_R_equivalents 0.0887
_diffrn_reflns_av_unetI/netI 0.0843
_diffrn_reflns_Laue_measured_fraction_full 1.000
_diffrn_reflns_Laue_measured_fraction_max 0.957
_diffrn_reflns_limit_h_max 26
_diffrn_reflns_limit_h_min -24
_diffrn_reflns_limit_k_max 23
_diffrn_reflns_limit_k_min -24
_diffrn_reflns_limit_l_max 29
_diffrn_reflns_limit_l_min -28
_diffrn_reflns_number 76246
_diffrn_reflns_point_group_measured_fraction_full 1.000
_diffrn_reflns_point_group_measured_fraction_max 0.957
_diffrn_reflns_theta_full 25.242
_diffrn_reflns_theta_max 30.749
_diffrn_reflns_theta_min 1.982
_exptl_absorpt_coefficient_mu 0.156
_exptl_absorpt_correction_T_max 0.75
_exptl_absorpt_correction_T_min 0.61
_exptl_absorpt_correction_type multi-scan
_exptl_absorpt_process_details
; 
 BRUKER AXS SMART APEX 2 Vers. 3.0-2009
 R.H. Blessing, Acta Cryst. (1995) A51 33-38 
;
_exptl_crystal_colour colourless
_exptl_crystal_density_diffrn 1.220
_exptl_crystal_description block
_exptl_crystal_F_000 2704
_exptl_crystal_size_max 0.148
_exptl_crystal_size_mid 0.097
_exptl_crystal_size_min 0.074
_refine_diff_density_max 0.464
_refine_diff_density_min -0.374
_refine_diff_density_rms 0.072
_refine_ls_extinction_method none
_refine_ls_goodness_of_fit_ref 1.021
_refine_ls_hydrogen_treatment constr
_refine_ls_matrix_type full
_refine_ls_number_parameters 426
_refine_ls_number_reflns 10418
_refine_ls_number_restraints 0
_refine_ls_restrained_S_all 1.021
_refine_ls_R_factor_all 0.1210
_refine_ls_R_factor_gt 0.0476
_refine_ls_shift/su_max 0.000
_refine_ls_shift/su_mean 0.000
_refine_ls_structure_factor_coef Fsqd
_refine_ls_weighting_details 'w=1/[\s^2^(Fo^2^)+(0.0429P)^2^+5.0857P] where P=(Fo^2^+2Fc^2^)/3'
_refine_ls_weighting_scheme calc
_refine_ls_wR_factor_gt 0.0976
_refine_ls_wR_factor_ref 0.1286
_reflns_Friedel_coverage 0.000
_reflns_number_gt 6087
_reflns_number_total 10418
_reflns_threshold_expression 'I > 2\s(I)'
_cod_data_source_file om6b00380_si_002.cif
_cod_data_source_block mb_202m
_cod_depositor_comments
;Adding full bibliography for 4086580--4086582.cif.

The following automatic conversions were performed:

'_atom_sites_solution_secondary' value 'diffmap' was changed to
'difmap'.

Automatic conversion script
Id: cif_fix_values 6452 2018-10-05 10:23:21Z andrius 
;
_cod_database_code 4086581
_shelx_shelxl_version_number 2014/7
_shelx_space_group_comment
;
The symmetry employed for this shelxl refinement is uniquely defined
by the following loop, which should always be used as a source of
symmetry information in preference to the above space-group names.
They are only intended as comments.
;
_shelx_estimated_absorpt_t_min 0.977
_shelx_estimated_absorpt_t_max 0.989

loop_
_space_group_symop_operation_xyz
'x, y, z'
'-x+1/2, -y, z+1/2'
'-x, y+1/2, -z+1/2'
'x+1/2, -y+1/2, -z'
'-x, -y, -z'
'x-1/2, y, -z-1/2'
'x, -y-1/2, z-1/2'
'-x-1/2, y-1/2, z'

loop_
_atom_site_label
_atom_site_type_symbol
_atom_site_fract_x
_atom_site_fract_y
_atom_site_fract_z
_atom_site_U_iso_or_equiv
_atom_site_adp_type
_atom_site_occupancy
_atom_site_site_symmetry_order
_atom_site_calc_flag
_atom_site_refinement_flags_posn
_atom_site_refinement_flags_adp
P1 P 0.09950(2) 0.27431(3) 0.08259(2) 0.01500(11) Uani 1 1 d . .
P2 P 0.02087(2) 0.38729(3) 0.17078(2) 0.01518(11) Uani 1 1 d . .
N1 N 0.07344(8) 0.18706(9) 0.08895(8) 0.0167(3) Uani 1 1 d . .
N2 N -0.06425(8) 0.39575(9) 0.16160(8) 0.0166(3) Uani 1 1 d . .
C1 C 0.02678(10) 0.31125(11) 0.11971(9) 0.0168(4) Uani 1 1 d . .
C2 C -0.05148(11) 0.16907(12) 0.18785(11) 0.0256(5) Uani 1 1 d . .
H2A H -0.0245 0.1421 0.2217 0.031 Uiso 1 1 calc R U
H2B H -0.0777 0.2095 0.2102 0.031 Uiso 1 1 calc R U
C3 C -0.10550(12) 0.11380(14) 0.16075(11) 0.0316(5) Uani 1 1 d . .
H3A H -0.1315 0.1377 0.1252 0.047 Uiso 1 1 calc R U
H3B H -0.1382 0.0993 0.1954 0.047 Uiso 1 1 calc R U
H3C H -0.0815 0.0690 0.1443 0.047 Uiso 1 1 calc R U
C4 C -0.13251(10) 0.28963(12) 0.05998(10) 0.0205(4) Uani 1 1 d . .
H4A H -0.1663 0.2666 0.0906 0.025 Uiso 1 1 calc R U
H4B H -0.1575 0.3305 0.0369 0.025 Uiso 1 1 calc R U
C5 C -0.11247(11) 0.22976(12) 0.00942(10) 0.0242(5) Uani 1 1 d . .
H5A H -0.1551 0.2067 -0.0082 0.036 Uiso 1 1 calc R U
H5B H -0.0836 0.1910 0.0302 0.036 Uiso 1 1 calc R U
H5C H -0.0859 0.2533 -0.0260 0.036 Uiso 1 1 calc R U
C11 C 0.10431(10) 0.12167(11) 0.06336(9) 0.0178(4) Uani 1 1 d . .
C12 C 0.06434(11) 0.05625(12) 0.06057(11) 0.0245(5) Uani 1 1 d . .
H12 H 0.0175 0.0567 0.0762 0.029 Uiso 1 1 calc R U
C13 C 0.09214(12) -0.00937(13) 0.03536(12) 0.0308(5) Uani 1 1 d . .
H13 H 0.0643 -0.0536 0.0340 0.037 Uiso 1 1 calc R U
C14 C 0.16052(12) -0.01128(13) 0.01192(11) 0.0296(5) Uani 1 1 d . .
H14 H 0.1792 -0.0562 -0.0062 0.035 Uiso 1 1 calc R U
C15 C 0.20073(11) 0.05273(13) 0.01535(11) 0.0274(5) Uani 1 1 d . .
H15 H 0.2477 0.0518 -0.0001 0.033 Uiso 1 1 calc R U
C16 C 0.17355(10) 0.11881(12) 0.04106(10) 0.0213(4) Uani 1 1 d . .
H16 H 0.2022 0.1624 0.0435 0.026 Uiso 1 1 calc R U
C21 C -0.11041(9) 0.44758(11) 0.19041(9) 0.0168(4) Uani 1 1 d . .
C22 C -0.17875(10) 0.45221(12) 0.16559(10) 0.0220(4) Uani 1 1 d . .
H22 H -0.1914 0.4235 0.1284 0.026 Uiso 1 1 calc R U
C23 C -0.22799(10) 0.49833(12) 0.19496(12) 0.0271(5) Uani 1 1 d . .
H23 H -0.2740 0.5013 0.1774 0.033 Uiso 1 1 calc R U
C24 C -0.21107(11) 0.54004(12) 0.24950(11) 0.0269(5) Uani 1 1 d . .
H24 H -0.2455 0.5702 0.2703 0.032 Uiso 1 1 calc R U
C25 C -0.14332(11) 0.53731(12) 0.27344(10) 0.0235(4) Uani 1 1 d . .
H25 H -0.1310 0.5664 0.3105 0.028 Uiso 1 1 calc R U
C26 C -0.09303(10) 0.49228(11) 0.24366(10) 0.0203(4) Uani 1 1 d . .
H26 H -0.0464 0.4920 0.2598 0.024 Uiso 1 1 calc R U
C31 C 0.11542(10) 0.30372(11) -0.00002(9) 0.0179(4) Uani 1 1 d . .
C32 C 0.05766(10) 0.32898(11) -0.03624(10) 0.0203(4) Uani 1 1 d . .
H32 H 0.0126 0.3307 -0.0166 0.024 Uiso 1 1 calc R U
C33 C 0.06570(11) 0.35129(12) -0.10011(10) 0.0254(5) Uani 1 1 d . .
H33 H 0.0264 0.3686 -0.1242 0.031 Uiso 1 1 calc R U
C34 C 0.13137(12) 0.34845(13) -0.12908(11) 0.0294(5) Uani 1 1 d . .
H34 H 0.1370 0.3638 -0.1731 0.035 Uiso 1 1 calc R U
C35 C 0.18876(11) 0.32329(13) -0.09392(11) 0.0297(5) Uani 1 1 d . .
H35 H 0.2336 0.3214 -0.1140 0.036 Uiso 1 1 calc R U
C36 C 0.18116(10) 0.30098(12) -0.02989(10) 0.0235(5) Uani 1 1 d . .
H36 H 0.2207 0.2837 -0.0061 0.028 Uiso 1 1 calc R U
C41 C 0.17928(9) 0.29078(11) 0.12794(10) 0.0180(4) Uani 1 1 d . .
C42 C 0.22181(10) 0.35343(12) 0.11846(10) 0.0228(4) Uani 1 1 d . .
H42 H 0.2116 0.3880 0.0845 0.027 Uiso 1 1 calc R U
C43 C 0.27948(11) 0.36533(13) 0.15899(11) 0.0294(5) Uani 1 1 d . .
H43 H 0.3091 0.4075 0.1521 0.035 Uiso 1 1 calc R U
C44 C 0.29365(11) 0.31593(14) 0.20907(11) 0.0306(5) Uani 1 1 d . .
H44 H 0.3325 0.3248 0.2370 0.037 Uiso 1 1 calc R U
C45 C 0.25174(11) 0.25390(13) 0.21883(11) 0.0275(5) Uani 1 1 d . .
H45 H 0.2618 0.2200 0.2533 0.033 Uiso 1 1 calc R U
C46 C 0.19473(10) 0.24085(12) 0.17827(10) 0.0222(4) Uani 1 1 d . .
H46 H 0.1662 0.1978 0.1849 0.027 Uiso 1 1 calc R U
C51 C 0.06577(9) 0.47040(11) 0.14262(9) 0.0167(4) Uani 1 1 d . .
C52 C 0.08988(10) 0.52647(11) 0.18437(10) 0.0197(4) Uani 1 1 d . .
H52 H 0.0853 0.5204 0.2301 0.024 Uiso 1 1 calc R U
C53 C 0.12053(10) 0.59101(12) 0.15941(10) 0.0226(4) Uani 1 1 d . .
H53 H 0.1369 0.6289 0.1882 0.027 Uiso 1 1 calc R U
C54 C 0.12747(10) 0.60058(12) 0.09304(11) 0.0242(5) Uani 1 1 d . .
H54 H 0.1496 0.6444 0.0763 0.029 Uiso 1 1 calc R U
C55 C 0.10220(11) 0.54634(12) 0.05090(10) 0.0236(4) Uani 1 1 d . .
H55 H 0.1060 0.5533 0.0052 0.028 Uiso 1 1 calc R U
C56 C 0.07133(10) 0.48195(11) 0.07539(10) 0.0202(4) Uani 1 1 d . .
H56 H 0.0537 0.4451 0.0463 0.024 Uiso 1 1 calc R U
C61 C 0.04668(10) 0.37273(11) 0.25411(9) 0.0168(4) Uani 1 1 d . .
C62 C -0.00414(11) 0.34967(12) 0.29876(10) 0.0233(4) Uani 1 1 d . .
H62 H -0.0511 0.3424 0.2848 0.028 Uiso 1 1 calc R U
C63 C 0.01353(11) 0.33740(13) 0.36330(10) 0.0276(5) Uani 1 1 d . .
H63 H -0.0215 0.3226 0.3936 0.033 Uiso 1 1 calc R U
C64 C 0.08187(12) 0.34665(13) 0.38354(11) 0.0288(5) Uani 1 1 d . .
H64 H 0.0937 0.3391 0.4280 0.035 Uiso 1 1 calc R U
C65 C 0.13329(12) 0.36689(12) 0.33945(10) 0.0261(5) Uani 1 1 d . .
H65 H 0.1806 0.3717 0.3534 0.031 Uiso 1 1 calc R U
C66 C 0.11596(10) 0.38025(11) 0.27474(10) 0.0201(4) Uani 1 1 d . .
H66 H 0.1513 0.3945 0.2446 0.024 Uiso 1 1 calc R U
Be1 Be 0.00819(13) 0.21171(15) 0.13704(13) 0.0196(5) Uani 1 1 d . .
Be2 Be -0.06610(13) 0.32993(15) 0.10535(13) 0.0187(5) Uani 1 1 d . .

loop_
_atom_site_aniso_label
_atom_site_aniso_U_11
_atom_site_aniso_U_22
_atom_site_aniso_U_33
_atom_site_aniso_U_23
_atom_site_aniso_U_13
_atom_site_aniso_U_12
P1 0.0122(2) 0.0157(2) 0.0171(2) -0.0002(2) 0.00062(19) -0.00064(18)
P2 0.0123(2) 0.0174(2) 0.0158(2) 0.0003(2) 0.00013(18) -0.00027(19)
N1 0.0152(7) 0.0153(8) 0.0194(8) -0.0006(7) -0.0010(6) -0.0016(6)
N2 0.0118(7) 0.0188(8) 0.0192(8) -0.0009(7) -0.0004(6) 0.0007(6)
C1 0.0149(9) 0.0178(10) 0.0176(10) 0.0004(8) 0.0008(7) -0.0004(7)
C2 0.0250(11) 0.0255(12) 0.0261(11) 0.0013(9) 0.0035(9) -0.0055(9)
C3 0.0277(11) 0.0372(13) 0.0298(12) 0.0106(10) -0.0039(9) -0.0117(10)
C4 0.0175(9) 0.0236(11) 0.0205(10) 0.0004(8) -0.0004(8) -0.0017(8)
C5 0.0230(10) 0.0234(11) 0.0262(11) -0.0020(9) -0.0032(8) -0.0011(9)
C11 0.0198(9) 0.0177(10) 0.0159(9) -0.0004(7) -0.0043(7) 0.0012(8)
C12 0.0231(11) 0.0227(11) 0.0276(11) -0.0010(9) -0.0004(9) -0.0028(9)
C13 0.0325(12) 0.0201(12) 0.0399(14) -0.0038(10) -0.0052(10) -0.0033(9)
C14 0.0309(11) 0.0229(12) 0.0348(13) -0.0076(10) -0.0046(10) 0.0069(9)
C15 0.0221(10) 0.0287(12) 0.0313(12) -0.0055(10) -0.0012(9) 0.0057(9)
C16 0.0190(10) 0.0187(10) 0.0261(11) -0.0017(9) -0.0021(8) -0.0009(8)
C21 0.0148(9) 0.0177(10) 0.0179(9) 0.0037(8) 0.0032(7) 0.0005(7)
C22 0.0170(9) 0.0212(11) 0.0279(11) -0.0014(9) -0.0011(8) 0.0000(8)
C23 0.0148(9) 0.0237(11) 0.0429(13) 0.0005(10) 0.0023(9) 0.0011(8)
C24 0.0249(11) 0.0209(11) 0.0350(12) 0.0012(10) 0.0109(9) 0.0034(9)
C25 0.0277(11) 0.0225(11) 0.0203(10) 0.0010(9) 0.0042(8) 0.0021(9)
C26 0.0182(9) 0.0218(11) 0.0210(10) 0.0004(8) -0.0008(8) 0.0016(8)
C31 0.0179(9) 0.0171(10) 0.0186(10) 0.0013(8) 0.0028(7) -0.0016(8)
C32 0.0163(9) 0.0222(11) 0.0224(11) -0.0003(8) 0.0023(8) 0.0008(8)
C33 0.0244(11) 0.0291(12) 0.0228(11) 0.0053(9) -0.0016(8) 0.0038(9)
C34 0.0303(12) 0.0357(13) 0.0222(11) 0.0090(10) 0.0060(9) 0.0020(10)
C35 0.0221(10) 0.0385(14) 0.0284(12) 0.0065(10) 0.0093(9) -0.0001(10)
C36 0.0177(10) 0.0273(12) 0.0257(11) 0.0013(9) 0.0023(8) 0.0016(8)
C41 0.0125(8) 0.0204(10) 0.0211(10) -0.0039(8) 0.0007(7) 0.0001(7)
C42 0.0206(10) 0.0213(11) 0.0265(11) -0.0041(9) 0.0019(8) -0.0028(8)
C43 0.0190(10) 0.0326(13) 0.0366(13) -0.0141(10) 0.0046(9) -0.0089(9)
C44 0.0162(10) 0.0433(15) 0.0323(13) -0.0144(11) -0.0051(9) 0.0001(10)
C45 0.0217(10) 0.0331(13) 0.0276(12) -0.0048(10) -0.0063(9) 0.0063(9)
C46 0.0178(9) 0.0225(11) 0.0262(11) -0.0037(9) -0.0024(8) 0.0012(8)
C51 0.0134(9) 0.0172(10) 0.0195(10) 0.0003(8) 0.0002(7) 0.0013(7)
C52 0.0171(9) 0.0221(11) 0.0200(10) 0.0003(8) -0.0008(8) 0.0012(8)
C53 0.0169(9) 0.0227(11) 0.0281(12) 0.0000(9) -0.0026(8) -0.0013(8)
C54 0.0191(10) 0.0204(11) 0.0330(12) 0.0065(9) 0.0024(9) -0.0011(8)
C55 0.0246(10) 0.0248(12) 0.0213(11) 0.0046(9) 0.0038(8) 0.0021(9)
C56 0.0209(10) 0.0193(10) 0.0203(10) -0.0007(8) -0.0009(8) 0.0011(8)
C61 0.0174(9) 0.0170(10) 0.0161(9) 0.0001(8) -0.0009(7) 0.0017(7)
C62 0.0197(10) 0.0251(11) 0.0252(11) 0.0047(9) 0.0004(8) 0.0008(8)
C63 0.0285(11) 0.0329(13) 0.0215(11) 0.0069(9) 0.0050(9) -0.0006(10)
C64 0.0380(13) 0.0308(13) 0.0177(11) 0.0063(9) -0.0049(9) -0.0010(10)
C65 0.0264(11) 0.0258(12) 0.0262(11) 0.0030(9) -0.0095(9) -0.0020(9)
C66 0.0189(10) 0.0208(11) 0.0208(10) 0.0014(8) -0.0005(8) -0.0019(8)
Be1 0.0168(12) 0.0205(14) 0.0215(13) 0.0010(11) -0.0015(10) -0.0015(10)
Be2 0.0173(12) 0.0208(14) 0.0179(13) -0.0002(10) 0.0015(10) -0.0003(10)

loop_
_atom_type_symbol
_atom_type_description
_atom_type_scat_dispersion_real
_atom_type_scat_dispersion_imag
_atom_type_scat_source
C C 0.0033 0.0016 'International Tables Vol C Tables 4.2.6.8 and 6.1.1.4'
H H 0.0000 0.0000 'International Tables Vol C Tables 4.2.6.8 and 6.1.1.4'
Be Be 0.0005 0.0002 'International Tables Vol C Tables 4.2.6.8 and 6.1.1.4'
N N 0.0061 0.0033 'International Tables Vol C Tables 4.2.6.8 and 6.1.1.4'
P P 0.1023 0.0942 'International Tables Vol C Tables 4.2.6.8 and 6.1.1.4'

loop_
_geom_angle_atom_site_label_1
_geom_angle_atom_site_label_2
_geom_angle_atom_site_label_3
_geom_angle
N1 P1 C1 94.72(9)
N1 P1 C31 113.72(9)
C1 P1 C31 116.38(9)
N1 P1 C41 111.62(9)
C1 P1 C41 112.93(9)
C31 P1 C41 107.25(9)
N1 P1 Be1 44.52(9)
C1 P1 Be1 50.96(9)
C31 P1 Be1 135.30(9)
C41 P1 Be1 117.07(9)
N2 P2 C1 93.84(9)
N2 P2 C61 113.14(9)
C1 P2 C61 116.77(9)
N2 P2 C51 110.95(8)
C1 P2 C51 114.76(9)
C61 P2 C51 107.05(9)
N2 P2 Be2 44.02(8)
C1 P2 Be2 50.11(9)
C61 P2 Be2 132.07(9)
C51 P2 Be2 120.26(9)
C11 N1 P1 128.92(13)
C11 N1 Be1 139.51(17)
P1 N1 Be1 91.43(12)
C21 N2 P2 129.14(13)
C21 N2 Be2 138.52(16)
P2 N2 Be2 92.10(12)
P1 C1 P2 128.87(11)
P1 C1 Be2 141.52(14)
P2 C1 Be2 83.78(12)
P1 C1 Be1 82.72(12)
P2 C1 Be1 128.86(14)
Be2 C1 Be1 91.11(14)
C3 C2 Be1 120.53(18)
C5 C4 Be2 118.03(17)
C12 C11 C16 118.23(19)
C12 C11 N1 118.53(17)
C16 C11 N1 123.24(18)
C13 C12 C11 120.7(2)
C12 C13 C14 120.7(2)
C15 C14 C13 119.0(2)
C14 C15 C16 120.8(2)
C15 C16 C11 120.52(19)
C26 C21 C22 118.27(18)
C26 C21 N2 123.80(17)
C22 C21 N2 117.88(18)
C23 C22 C21 120.4(2)
C24 C23 C22 120.8(2)
C23 C24 C25 119.18(19)
C24 C25 C26 120.5(2)
C25 C26 C21 120.67(19)
C36 C31 C32 118.87(18)
C36 C31 P1 123.71(15)
C32 C31 P1 117.39(14)
C33 C32 C31 120.62(18)
C32 C33 C34 119.86(19)
C35 C34 C33 120.1(2)
C36 C35 C34 120.4(2)
C35 C36 C31 120.16(19)
C42 C41 C46 119.36(18)
C42 C41 P1 123.23(16)
C46 C41 P1 117.18(15)
C41 C42 C43 119.8(2)
C44 C43 C42 120.2(2)
C45 C44 C43 120.3(2)
C44 C45 C46 120.0(2)
C45 C46 C41 120.2(2)
C52 C51 C56 118.50(18)
C52 C51 P2 123.08(15)
C56 C51 P2 118.20(15)
C53 C52 C51 120.27(19)
C54 C53 C52 120.5(2)
C53 C54 C55 119.93(19)
C56 C55 C54 119.9(2)
C55 C56 C51 120.85(19)
C66 C61 C62 119.10(18)
C66 C61 P2 122.32(15)
C62 C61 P2 118.51(15)
C63 C62 C61 120.42(19)
C64 C63 C62 120.0(2)
C63 C64 C65 120.3(2)
C64 C65 C66 120.2(2)
C65 C66 C61 119.98(19)
N1 Be1 C2 138.2(2)
N1 Be1 C1 89.69(15)
C2 Be1 C1 131.98(19)
N1 Be1 P1 44.05(8)
C2 Be1 P1 171.02(17)
C1 Be1 P1 46.33(8)
N1 Be1 Be2 118.25(15)
C2 Be1 Be2 98.45(14)
C1 Be1 Be2 44.23(10)
P1 Be1 Be2 84.39(10)
N2 Be2 C4 133.59(18)
N2 Be2 C1 89.73(15)
C4 Be2 C1 136.26(18)
N2 Be2 P2 43.88(8)
C4 Be2 P2 177.37(16)
C1 Be2 P2 46.11(9)
N2 Be2 Be1 112.67(15)
C4 Be2 Be1 101.40(15)
C1 Be2 Be1 44.66(10)
P2 Be2 Be1 79.96(10)

loop_
_geom_bond_atom_site_label_1
_geom_bond_atom_site_label_2
_geom_bond_distance
P1 N1 1.6352(16)
P1 C1 1.7143(19)
P1 C31 1.802(2)
P1 C41 1.8086(19)
P1 Be1 2.351(3)
P2 N2 1.6418(16)
P2 C1 1.716(2)
P2 C61 1.800(2)
P2 C51 1.804(2)
P2 Be2 2.367(3)
N1 C11 1.406(2)
N1 Be1 1.649(3)
N2 C21 1.406(2)
N2 Be2 1.646(3)
C1 Be2 1.827(3)
C1 Be1 1.841(3)
C2 C3 1.530(3)
C2 Be1 1.721(3)
C4 C5 1.536(3)
C4 Be2 1.729(3)
C11 C12 1.393(3)
C11 C16 1.399(3)
C12 C13 1.383(3)
C13 C14 1.391(3)
C14 C15 1.375(3)
C15 C16 1.389(3)
C21 C26 1.393(3)
C21 C22 1.402(3)
C22 C23 1.386(3)
C23 C24 1.382(3)
C24 C25 1.384(3)
C25 C26 1.392(3)
C31 C36 1.397(3)
C31 C32 1.404(3)
C32 C33 1.380(3)
C33 C34 1.388(3)
C34 C35 1.386(3)
C35 C36 1.382(3)
C41 C42 1.392(3)
C41 C46 1.395(3)
C42 C43 1.396(3)
C43 C44 1.380(3)
C44 C45 1.378(3)
C45 C46 1.390(3)
C51 C52 1.394(3)
C51 C56 1.401(3)
C52 C53 1.387(3)
C53 C54 1.381(3)
C54 C55 1.383(3)
C55 C56 1.383(3)
C61 C66 1.394(3)
C61 C62 1.396(3)
C62 C63 1.386(3)
C63 C64 1.378(3)
C64 C65 1.383(3)
C65 C66 1.391(3)
Be1 Be2 2.618(4)
